data_7127897
loop_
_publ_author_name
'Jia, Tingting'
'Zeng, Gongruixue'
'Zhang, Chong'
'Zeng, Linghui'
'Zheng, Wenya'
'Li, Siyao'
'Wu, Keyi'
'Shao, Jiaan'
'Zhang, Jiankang'
'Zhu, Huajian'

_publ_section_title
;
 The reaction of prop-2-ynylsulfonium salts and sulfonyl-protected
 \b-amino ketones to epoxide-fused 2-methylenepyrrolidines and
 S-containing pyrroles.
;
_journal_issue 21
_journal_name_full 'Chemical communications (Cambridge, England)'
_journal_page_first 2657
_journal_page_last 2660
_journal_paper_doi 10.1039/d0cc07745c
_journal_volume 57
_journal_year 2021
_chemical_formula_moiety 'C20 H21 N O3 S2'
_chemical_formula_sum 'C20 H21 N O3 S2'
_chemical_formula_weight 387.50
_space_group_crystal_system monoclinic
_space_group_IT_number 14
_space_group_name_Hall '-P 2ybc'
_space_group_name_H-M_alt 'P 1 21/c 1'
_atom_sites_solution_hydrogens geom
_atom_sites_solution_primary dual
_audit_creation_date 2020-09-03
_audit_creation_method
;
Olex2 1.2
(compiled 2018.05.29 svn.r3508 for OlexSys, GUI svn.r5506)
;
_audit_update_record
;
2020-10-28 deposited with the CCDC.	2021-02-03 downloaded from the CCDC.
;
_cell_angle_alpha 90
_cell_angle_beta 102.4220(10)
_cell_angle_gamma 90
_cell_formula_units_Z 4
_cell_length_a 14.1295(4)
_cell_length_b 9.5636(3)
_cell_length_c 14.5227(4)
_cell_measurement_reflns_used 9870
_cell_measurement_temperature 170(2)
_cell_measurement_theta_max 27.11
_cell_measurement_theta_min 2.80
_cell_volume 1916.50(10)
_computing_cell_refinement 'SAINT V8.38A (?, 2016)'
_computing_data_collection 'Bruker Instrument Service vV6.2.10'
_computing_data_reduction 'SAINT V8.38A (?, 2016)'
_computing_molecular_graphics 'Olex2 (Dolomanov et al., 2009)'
_computing_publication_material 'Olex2 (Dolomanov et al., 2009)'
_computing_structure_refinement 'ShelXL (Sheldrick, 2015)'
_computing_structure_solution 'ShelXT (Sheldrick, 2015)'
_diffrn_ambient_temperature 170.0
_diffrn_measured_fraction_theta_full 1.000
_diffrn_measured_fraction_theta_max 0.999
_diffrn_measurement_device_type 'Bruker APEX-II CCD'
_diffrn_measurement_method '\f and \w scans'
_diffrn_radiation_type MoK\a
_diffrn_radiation_wavelength 0.71073
_diffrn_reflns_av_R_equivalents 0.0277
_diffrn_reflns_av_unetI/netI 0.0196
_diffrn_reflns_Laue_measured_fraction_full 1.000
_diffrn_reflns_Laue_measured_fraction_max 0.999
_diffrn_reflns_limit_h_max 18
_diffrn_reflns_limit_h_min -18
_diffrn_reflns_limit_k_max 12
_diffrn_reflns_limit_k_min -11
_diffrn_reflns_limit_l_max 18
_diffrn_reflns_limit_l_min -18
_diffrn_reflns_number 29095
_diffrn_reflns_point_group_measured_fraction_full 1.000
_diffrn_reflns_point_group_measured_fraction_max 0.999
_diffrn_reflns_theta_full 25.242
_diffrn_reflns_theta_max 27.112
_diffrn_reflns_theta_min 2.569
_diffrn_standards_number 0
_exptl_absorpt_coefficient_mu 0.297
_exptl_absorpt_correction_T_max 0.7455
_exptl_absorpt_correction_T_min 0.6772
_exptl_absorpt_correction_type multi-scan
_exptl_absorpt_process_details
;
SADABS-2016/2 (Bruker,2016/2) was used for absorption correction.
wR2(int) was 0.1227 before and 0.0629 after correction.
The Ratio of minimum to maximum transmission is 0.9084.
The \l/2 correction factor is Not present.
;
_exptl_crystal_colour colourless
_exptl_crystal_colour_primary colourless
_exptl_crystal_density_diffrn 1.343
_exptl_crystal_description block
_exptl_crystal_F_000 816
_exptl_crystal_size_max 0.46
_exptl_crystal_size_mid 0.28
_exptl_crystal_size_min 0.19
_refine_diff_density_max 0.454
_refine_diff_density_min -0.316
_refine_diff_density_rms 0.043
_refine_ls_extinction_method none
_refine_ls_goodness_of_fit_ref 1.051
_refine_ls_hydrogen_treatment constr
_refine_ls_matrix_type full
_refine_ls_number_parameters 239
_refine_ls_number_reflns 4226
_refine_ls_number_restraints 0
_refine_ls_restrained_S_all 1.051
_refine_ls_R_factor_all 0.0338
_refine_ls_R_factor_gt 0.0308
_refine_ls_shift/su_max 0.002
_refine_ls_shift/su_mean 0.000
_refine_ls_structure_factor_coef Fsqd
_refine_ls_weighting_details 'w=1/[\s^2^(Fo^2^)+(0.0416P)^2^+0.9375P] where P=(Fo^2^+2Fc^2^)/3'
_refine_ls_weighting_scheme calc
_refine_ls_wR_factor_gt 0.0852
_refine_ls_wR_factor_ref 0.0878
_reflns_Friedel_coverage 0.000
_reflns_number_gt 3884
_reflns_number_total 4226
_reflns_threshold_expression 'I > 2\s(I)'
_cod_data_source_file d0cc07745c2.cif
_cod_data_source_block 200903_sja20200812_1_0m
_cod_depositor_comments 'Adding full bibliography for 7127896--7127897.cif.'
_cod_original_cell_volume 1916.49(10)
_cod_database_code 7127897
_shelx_shelxl_version_number 2018/3
_shelx_space_group_comment
;
The symmetry employed for this shelxl refinement is uniquely defined
by the following loop, which should always be used as a source of
symmetry information in preference to the above space-group names.
They are only intended as comments.
;
_shelx_estimated_absorpt_t_max 0.946
_shelx_estimated_absorpt_t_min 0.875
_olex2_refinement_description
;
1. Fixed Uiso
 At 1.2 times of:
  All C(H) groups
 At 1.5 times of:
  All C(H,H,H) groups
2.a Aromatic/amide H refined with riding coordinates:
 C1(H1), C2(H2), C4(H4), C5(H5), C11(H11), C15(H15), C16(H16), C18(H18),
 C19(H19)
2.b Idealised Me refined as rotating group:
 C7(H7A,H7B,H7C), C12(H12A,H12B,H12C), C13(H13A,H13B,H13C), C20(H20A,H20B,H20C)
;
_olex2_submission_special_instructions 'No special instructions were received'

loop_
_space_group_symop_operation_xyz
'x, y, z'
'-x, y+1/2, -z+1/2'
'-x, -y, -z'
'x, -y-1/2, z-1/2'

loop_
_atom_site_label
_atom_site_type_symbol
_atom_site_fract_x
_atom_site_fract_y
_atom_site_fract_z
_atom_site_U_iso_or_equiv
_atom_site_adp_type
_atom_site_occupancy
_atom_site_site_symmetry_order
_atom_site_calc_flag
_atom_site_refinement_flags_posn
_atom_site_refinement_flags_adp
_atom_site_refinement_flags_occupancy
_atom_site_disorder_assembly
_atom_site_disorder_group
S1 S 0.81374(2) 0.81993(3) 0.37262(2) 0.02473(10) Uani 1 1 d . . . . .
S2 S 0.50025(3) 0.74557(4) 0.08105(3) 0.03477(11) Uani 1 1 d . . . . .
O1 O 0.86901(7) 0.90502(11) 0.32255(8) 0.0337(2) Uani 1 1 d . . . . .
O2 O 0.80384(7) 0.85896(11) 0.46500(7) 0.0329(2) Uani 1 1 d . . . . .
O3 O 0.15811(7) 0.78025(11) 0.34334(8) 0.0327(2) Uani 1 1 d . . . . .
N1 N 0.70041(8) 0.81414(12) 0.30932(8) 0.0250(2) Uani 1 1 d . . . . .
C1 C 0.81589(11) 0.54545(16) 0.42066(12) 0.0361(3) Uani 1 1 d . . . . .
H1 H 0.762504 0.566706 0.448341 0.043 Uiso 1 1 calc R . . . .
C2 C 0.85335(12) 0.41125(16) 0.42520(13) 0.0390(4) Uani 1 1 d . . . . .
H2 H 0.824530 0.340012 0.455611 0.047 Uiso 1 1 calc R . . . .
C3 C 0.93220(10) 0.37854(15) 0.38622(10) 0.0291(3) Uani 1 1 d . . . . .
C4 C 0.97316(11) 0.48385(16) 0.34221(11) 0.0339(3) Uani 1 1 d . . . . .
H4 H 1.027589 0.463306 0.315899 0.041 Uiso 1 1 calc R . . . .
C5 C 0.93628(10) 0.61877(15) 0.33579(11) 0.0310(3) Uani 1 1 d . . . . .
H5 H 0.964674 0.689884 0.304875 0.037 Uiso 1 1 calc R . . . .
C6 C 0.85762(9) 0.64830(14) 0.37502(9) 0.0239(3) Uani 1 1 d . . . . .
C7 C 0.97191(13) 0.23206(16) 0.39046(12) 0.0392(4) Uani 1 1 d . . . . .
H7A H 0.937816 0.179177 0.335462 0.059 Uiso 1 1 calc GR . . . .
H7B H 0.962532 0.186244 0.448198 0.059 Uiso 1 1 calc GR . . . .
H7C H 1.041241 0.235412 0.390497 0.059 Uiso 1 1 calc GR . . . .
C8 C 0.67003(10) 0.79300(14) 0.21197(9) 0.0267(3) Uani 1 1 d . . . . .
C9 C 0.57164(10) 0.77536(14) 0.19426(9) 0.0261(3) Uani 1 1 d . . . . .
C10 C 0.53959(10) 0.78487(14) 0.28217(10) 0.0249(3) Uani 1 1 d . . . . .
C11 C 0.61985(10) 0.80754(14) 0.35091(10) 0.0258(3) Uani 1 1 d . . . . .
H11 H 0.621142 0.817290 0.416269 0.031 Uiso 1 1 calc R . . . .
C12 C 0.73722(11) 0.79555(19) 0.14586(11) 0.0370(3) Uani 1 1 d . . . . .
H12A H 0.769869 0.886455 0.149898 0.055 Uiso 1 1 calc GR . . . .
H12B H 0.700374 0.780566 0.081312 0.055 Uiso 1 1 calc GR . . . .
H12C H 0.785641 0.721323 0.162854 0.055 Uiso 1 1 calc GR . . . .
C13 C 0.42316(13) 0.8978(2) 0.06549(13) 0.0477(4) Uani 1 1 d . . . . .
H13A H 0.382414 0.897600 0.001692 0.072 Uiso 1 1 calc GR . . . .
H13B H 0.463246 0.982351 0.074552 0.072 Uiso 1 1 calc GR . . . .
H13C H 0.381901 0.896093 0.111775 0.072 Uiso 1 1 calc GR . . . .
C14 C 0.43972(10) 0.78255(14) 0.29776(9) 0.0253(3) Uani 1 1 d . . . . .
C15 C 0.37220(10) 0.67960(15) 0.25957(10) 0.0299(3) Uani 1 1 d . . . . .
H15 H 0.390273 0.607543 0.221734 0.036 Uiso 1 1 calc R . . . .
C16 C 0.27936(10) 0.68160(15) 0.27632(11) 0.0305(3) Uani 1 1 d . . . . .
H16 H 0.234337 0.610961 0.250017 0.037 Uiso 1 1 calc R . . . .
C17 C 0.25166(10) 0.78655(15) 0.33150(10) 0.0257(3) Uani 1 1 d . . . . .
C18 C 0.31804(10) 0.88865(15) 0.37107(10) 0.0287(3) Uani 1 1 d . . . . .
H18 H 0.300158 0.959812 0.409684 0.034 Uiso 1 1 calc R . . . .
C19 C 0.41088(10) 0.88544(15) 0.35349(10) 0.0285(3) Uani 1 1 d . . . . .
H19 H 0.455981 0.955661 0.380376 0.034 Uiso 1 1 calc R . . . .
C20 C 0.12751(11) 0.89338(17) 0.39372(12) 0.0370(3) Uani 1 1 d . . . . .
H20A H 0.136221 0.981699 0.362340 0.056 Uiso 1 1 calc GR . . . .
H20B H 0.166300 0.894780 0.458357 0.056 Uiso 1 1 calc GR . . . .
H20C H 0.058942 0.881499 0.395131 0.056 Uiso 1 1 calc GR . . . .

loop_
_atom_site_aniso_label
_atom_site_aniso_U_11
_atom_site_aniso_U_22
_atom_site_aniso_U_33
_atom_site_aniso_U_23
_atom_site_aniso_U_13
_atom_site_aniso_U_12
S1 0.02120(16) 0.02202(16) 0.02962(18) -0.00197(12) 0.00248(12) -0.00022(11)
S2 0.0345(2) 0.0390(2) 0.02672(18) -0.00441(14) -0.00252(14) 0.00330(15)
O1 0.0263(5) 0.0257(5) 0.0485(6) 0.0054(4) 0.0070(4) -0.0024(4)
O2 0.0304(5) 0.0342(5) 0.0311(5) -0.0095(4) -0.0002(4) 0.0021(4)
O3 0.0248(5) 0.0339(5) 0.0406(6) -0.0084(4) 0.0096(4) -0.0053(4)
N1 0.0212(5) 0.0288(6) 0.0244(5) -0.0009(4) 0.0038(4) 0.0019(4)
C1 0.0335(8) 0.0303(7) 0.0504(9) 0.0050(7) 0.0217(7) 0.0039(6)
C2 0.0418(9) 0.0273(7) 0.0527(9) 0.0090(7) 0.0208(7) 0.0026(6)
C3 0.0305(7) 0.0276(7) 0.0273(6) -0.0027(5) 0.0021(5) 0.0045(5)
C4 0.0300(7) 0.0343(8) 0.0401(8) -0.0027(6) 0.0137(6) 0.0048(6)
C5 0.0303(7) 0.0285(7) 0.0370(7) 0.0004(6) 0.0137(6) -0.0012(6)
C6 0.0223(6) 0.0224(6) 0.0259(6) -0.0016(5) 0.0026(5) 0.0003(5)
C7 0.0441(9) 0.0302(8) 0.0425(9) 0.0007(6) 0.0078(7) 0.0110(7)
C8 0.0286(7) 0.0262(6) 0.0248(6) -0.0019(5) 0.0049(5) 0.0029(5)
C9 0.0275(7) 0.0247(6) 0.0248(6) -0.0020(5) 0.0027(5) 0.0023(5)
C10 0.0253(6) 0.0218(6) 0.0272(6) -0.0011(5) 0.0046(5) 0.0005(5)
C11 0.0246(6) 0.0275(7) 0.0258(6) -0.0006(5) 0.0065(5) 0.0009(5)
C12 0.0333(8) 0.0484(9) 0.0310(7) -0.0047(7) 0.0109(6) 0.0020(7)
C13 0.0444(9) 0.0517(11) 0.0433(9) 0.0118(8) 0.0015(7) 0.0149(8)
C14 0.0228(6) 0.0250(6) 0.0273(6) 0.0007(5) 0.0033(5) 0.0003(5)
C15 0.0296(7) 0.0253(7) 0.0346(7) -0.0073(6) 0.0067(6) -0.0013(5)
C16 0.0282(7) 0.0256(7) 0.0364(7) -0.0068(6) 0.0042(6) -0.0067(5)
C17 0.0227(6) 0.0262(6) 0.0274(6) 0.0012(5) 0.0038(5) -0.0013(5)
C18 0.0270(7) 0.0259(7) 0.0326(7) -0.0070(5) 0.0054(5) -0.0010(5)
C19 0.0251(6) 0.0249(6) 0.0339(7) -0.0056(5) 0.0029(5) -0.0038(5)
C20 0.0283(7) 0.0394(8) 0.0457(9) -0.0095(7) 0.0132(6) -0.0010(6)

loop_
_atom_type_symbol
_atom_type_description
_atom_type_scat_dispersion_real
_atom_type_scat_dispersion_imag
_atom_type_scat_source
C C 0.0033 0.0016 'International Tables Vol C Tables 4.2.6.8 and 6.1.1.4'
H H 0.0000 0.0000 'International Tables Vol C Tables 4.2.6.8 and 6.1.1.4'
N N 0.0061 0.0033 'International Tables Vol C Tables 4.2.6.8 and 6.1.1.4'
O O 0.0106 0.0060 'International Tables Vol C Tables 4.2.6.8 and 6.1.1.4'
S S 0.1246 0.1234 'International Tables Vol C Tables 4.2.6.8 and 6.1.1.4'

loop_
_geom_angle_atom_site_label_1
_geom_angle_atom_site_label_2
_geom_angle_atom_site_label_3
_geom_angle
_geom_angle_site_symmetry_1
_geom_angle_site_symmetry_3
_geom_angle_publ_flag
O1 S1 N1 107.66(6) . . ?
O1 S1 C6 108.27(6) . . ?
O2 S1 O1 120.23(7) . . ?
O2 S1 N1 104.49(6) . . ?
O2 S1 C6 109.38(6) . . ?
N1 S1 C6 105.88(6) . . ?
C9 S2 C13 101.31(8) . . ?
C17 O3 C20 116.02(11) . . ?
C8 N1 S1 127.64(10) . . ?
C11 N1 S1 122.50(9) . . ?
C11 N1 C8 109.13(11) . . ?
C2 C1 H1 120.6 . . ?
C2 C1 C6 118.88(13) . . ?
C6 C1 H1 120.6 . . ?
C1 C2 H2 119.3 . . ?
C1 C2 C3 121.41(14) . . ?
C3 C2 H2 119.3 . . ?
C2 C3 C7 121.15(14) . . ?
C4 C3 C2 118.40(13) . . ?
C4 C3 C7 120.45(13) . . ?
C3 C4 H4 119.4 . . ?
C3 C4 C5 121.30(13) . . ?
C5 C4 H4 119.4 . . ?
C4 C5 H5 120.5 . . ?
C6 C5 C4 119.07(13) . . ?
C6 C5 H5 120.5 . . ?
C1 C6 S1 119.28(10) . . ?
C5 C6 S1 119.70(11) . . ?
C5 C6 C1 120.94(13) . . ?
C3 C7 H7A 109.5 . . ?
C3 C7 H7B 109.5 . . ?
C3 C7 H7C 109.5 . . ?
H7A C7 H7B 109.5 . . ?
H7A C7 H7C 109.5 . . ?
H7B C7 H7C 109.5 . . ?
N1 C8 C12 123.30(13) . . ?
C9 C8 N1 106.61(12) . . ?
C9 C8 C12 130.07(13) . . ?
C8 C9 S2 123.45(11) . . ?
C8 C9 C10 108.94(12) . . ?
C10 C9 S2 127.62(11) . . ?
C9 C10 C14 128.71(12) . . ?
C11 C10 C9 106.77(12) . . ?
C11 C10 C14 124.37(12) . . ?
N1 C11 H11 125.7 . . ?
C10 C11 N1 108.55(12) . . ?
C10 C11 H11 125.7 . . ?
C8 C12 H12A 109.5 . . ?
C8 C12 H12B 109.5 . . ?
C8 C12 H12C 109.5 . . ?
H12A C12 H12B 109.5 . . ?
H12A C12 H12C 109.5 . . ?
H12B C12 H12C 109.5 . . ?
S2 C13 H13A 109.5 . . ?
S2 C13 H13B 109.5 . . ?
S2 C13 H13C 109.5 . . ?
H13A C13 H13B 109.5 . . ?
H13A C13 H13C 109.5 . . ?
H13B C13 H13C 109.5 . . ?
C15 C14 C10 122.84(12) . . ?
C19 C14 C10 119.22(12) . . ?
C19 C14 C15 117.94(12) . . ?
C14 C15 H15 119.6 . . ?
C16 C15 C14 120.75(13) . . ?
C16 C15 H15 119.6 . . ?
C15 C16 H16 119.8 . . ?
C15 C16 C17 120.36(13) . . ?
C17 C16 H16 119.8 . . ?
O3 C17 C16 116.03(12) . . ?
O3 C17 C18 124.22(13) . . ?
C18 C17 C16 119.75(13) . . ?
C17 C18 H18 120.4 . . ?
C19 C18 C17 119.23(13) . . ?
C19 C18 H18 120.4 . . ?
C14 C19 H19 119.0 . . ?
C18 C19 C14 121.96(13) . . ?
C18 C19 H19 119.0 . . ?
O3 C20 H20A 109.5 . . ?
O3 C20 H20B 109.5 . . ?
O3 C20 H20C 109.5 . . ?
H20A C20 H20B 109.5 . . ?
H20A C20 H20C 109.5 . . ?
H20B C20 H20C 109.5 . . ?

loop_
_geom_bond_atom_site_label_1
_geom_bond_atom_site_label_2
_geom_bond_distance
_geom_bond_site_symmetry_2
_geom_bond_publ_flag
S1 O1 1.4301(11) . ?
S1 O2 1.4282(10) . ?
S1 N1 1.6670(11) . ?
S1 C6 1.7523(13) . ?
S2 C9 1.7573(14) . ?
S2 C13 1.8029(18) . ?
O3 C17 1.3705(16) . ?
O3 C20 1.4244(18) . ?
N1 C8 1.4010(17) . ?
N1 C11 1.4001(17) . ?
C1 H1 0.9500 . ?
C1 C2 1.384(2) . ?
C1 C6 1.387(2) . ?
C2 H2 0.9500 . ?
C2 C3 1.390(2) . ?
C3 C4 1.384(2) . ?
C3 C7 1.505(2) . ?
C4 H4 0.9500 . ?
C4 C5 1.387(2) . ?
C5 H5 0.9500 . ?
C5 C6 1.3828(19) . ?
C7 H7A 0.9800 . ?
C7 H7B 0.9800 . ?
C7 H7C 0.9800 . ?
C8 C9 1.3687(19) . ?
C8 C12 1.4886(19) . ?
C9 C10 1.4465(19) . ?
C10 C11 1.3574(19) . ?
C10 C14 1.4766(18) . ?
C11 H11 0.9500 . ?
C12 H12A 0.9800 . ?
C12 H12B 0.9800 . ?
C12 H12C 0.9800 . ?
C13 H13A 0.9800 . ?
C13 H13B 0.9800 . ?
C13 H13C 0.9800 . ?
C14 C15 1.3998(19) . ?
C14 C19 1.3897(19) . ?
C15 H15 0.9500 . ?
C15 C16 1.385(2) . ?
C16 H16 0.9500 . ?
C16 C17 1.392(2) . ?
C17 C18 1.3898(19) . ?
C18 H18 0.9500 . ?
C18 C19 1.3895(19) . ?
C19 H19 0.9500 . ?
C20 H20A 0.9800 . ?
C20 H20B 0.9800 . ?
C20 H20C 0.9800 . ?
